data_2211343
loop_
_publ_author_name
'Sreenivasa Rao Sagineedu'
'Shea-Lin Ng'
'Ibrahim Abdul Razak'
'Hoong-Kun Fun'
'Nordin Hj Lajis'
'Johnson Stanslas'

_publ_section_title
;
 3,19-(2,6-Dimethoxybenzylidene)andrographolide
;
_journal_coeditor_code CI2224
_journal_issue 12
_journal_name_full 'Acta Crystallographica Section E'
_journal_page_first o5806
_journal_page_last o5808
_journal_paper_doi 10.1107/S1600536806048999
_journal_volume 62
_journal_year 2006
_chemical_formula_iupac 'C29 H38 O7'
_chemical_formula_moiety 'C29 H38 O7'
_chemical_formula_sum 'C29 H38 O7'
_chemical_formula_weight 498.59
_chemical_name_common
;
3,19-(2,6-dimethoxybenzyledine)andrographolide
;
_chemical_name_systematic
;
(E)-3-{2-[3-(2,6-dimethoxyphenyl)-6a,10b-dimethyl-8-methylene-decahydro-
1H-naphtho[2,1-d][1,3]dioxin-7-yl]ethylidene}-4-hydroxy-4,5-dihydrofuran-
2(3H)-one
;
_space_group_IT_number 19
_symmetry_cell_setting orthorhombic
_symmetry_space_group_name_Hall 'P 2ac 2ab'
_symmetry_space_group_name_H-M 'P 21 21 21'
_atom_sites_solution_hydrogens geom
_atom_sites_solution_primary direct
_atom_sites_solution_secondary difmap
_audit_creation_method SHELXL97
_cell_angle_alpha 90.00
_cell_angle_beta 90.00
_cell_angle_gamma 90.00
_cell_formula_units_Z 4
_cell_length_a 6.50210(10)
_cell_length_b 12.9728(2)
_cell_length_c 29.5163(4)
_cell_measurement_reflns_used 9044
_cell_measurement_temperature 100.00(10)
_cell_measurement_theta_max 33.51
_cell_measurement_theta_min 1.38
_cell_volume 2489.71(6)
_computing_cell_refinement APEX2
_computing_data_collection 'APEX2 (Bruker, 2005)'
_computing_data_reduction 'SAINT (Bruker, 2005)'
_computing_molecular_graphics SHELXTL
_computing_publication_material 'SHELXTL and PLATON (Spek, 2003)'
_computing_structure_refinement SHELXTL
_computing_structure_solution 'SHELXTL (Sheldrick, 1998)'
_diffrn_ambient_temperature 297(2)
_diffrn_detector_area_resol_mean 8.33
_diffrn_measured_fraction_theta_full 0.996
_diffrn_measured_fraction_theta_max 0.996
_diffrn_measurement_device_type 'Bruker SMART APEXII CCD area-detector'
_diffrn_measurement_method \w
_diffrn_radiation_monochromator graphite
_diffrn_radiation_source 'fine-focus sealed tube'
_diffrn_radiation_type MoK\a
_diffrn_radiation_wavelength 0.71073
_diffrn_reflns_av_R_equivalents 0.0560
_diffrn_reflns_av_sigmaI/netI 0.0368
_diffrn_reflns_limit_h_max 10
_diffrn_reflns_limit_h_min -10
_diffrn_reflns_limit_k_max 19
_diffrn_reflns_limit_k_min -20
_diffrn_reflns_limit_l_max 45
_diffrn_reflns_limit_l_min -43
_diffrn_reflns_number 44842
_diffrn_reflns_theta_full 33.51
_diffrn_reflns_theta_max 33.51
_diffrn_reflns_theta_min 1.38
_diffrn_standards_number 0
_exptl_absorpt_coefficient_mu 0.094
_exptl_absorpt_correction_T_max 0.9805
_exptl_absorpt_correction_T_min 0.8728
_exptl_absorpt_correction_type multi-scan
_exptl_absorpt_process_details '(SADABS; Bruker, 2005)'
_exptl_crystal_colour colourless
_exptl_crystal_density_diffrn 1.330
_exptl_crystal_density_method 'not measured'
_exptl_crystal_description Block
_exptl_crystal_F_000 1072
_exptl_crystal_size_max 0.37
_exptl_crystal_size_mid 0.26
_exptl_crystal_size_min 0.21
_refine_diff_density_max 0.338
_refine_diff_density_min -0.226
_refine_ls_extinction_method none
_refine_ls_goodness_of_fit_ref 1.085
_refine_ls_hydrogen_treatment mixed
_refine_ls_matrix_type full
_refine_ls_number_parameters 333
_refine_ls_number_reflns 5470
_refine_ls_number_restraints 0
_refine_ls_restrained_S_all 1.085
_refine_ls_R_factor_all 0.0539
_refine_ls_R_factor_gt 0.0431
_refine_ls_shift/su_max 0.001
_refine_ls_shift/su_mean 0.000
_refine_ls_structure_factor_coef Fsqd
_refine_ls_weighting_details 'calc w = 1/[\s^2^(Fo^2^)+(0.0567P)^2^+0.437P] where P=(Fo^2^+2Fc^2^)/3'
_refine_ls_weighting_scheme calc
_refine_ls_wR_factor_gt 0.1004
_refine_ls_wR_factor_ref 0.1155
_reflns_number_gt 4724
_reflns_number_total 5470
_reflns_threshold_expression I>2\s(I)
_cod_data_source_file ci2224.cif
_cod_data_source_block II
_cod_depositor_comments
;
The following automatic conversions were performed:
'_symmetry_cell_setting' value 'Orthorhombic' changed to 'orthorhombic'
according to '/home/saulius/struct/CIF-dictionaries/cif_core.dic'
dictionary named 'cif_core.dic' version 2.4.1 from 2010-06-29.

Automatic conversion script
Id: cif_fix_enum 1527 2010-12-29 10:47:43Z saulius 

The following automatic conversions were performed:

'_symmetry_cell_setting' value 'Orthorhombic' changed to
'orthorhombic' according to
/home/saulius/struct/CIF-dictionaries/cif_core.dic dictionary named
'cif_core.dic' version 2.4.1 from 2010-06-29.

Automatic conversion script
Id: cif_fix_values 1715 2011-07-08 13:25:40Z adriana 
;
_cod_database_code 2211343
_cod_database_fobs_code 2211343

loop_
_symmetry_equiv_pos_as_xyz
'x, y, z'
'-x+1/2, -y, z+1/2'
'-x, y+1/2, -z+1/2'
'x+1/2, -y+1/2, -z'

loop_
_atom_site_type_symbol
_atom_site_label
_atom_site_fract_x
_atom_site_fract_y
_atom_site_fract_z
_atom_site_U_iso_or_equiv
_atom_site_adp_type
_atom_site_calc_flag
_atom_site_refinement_flags
_atom_site_occupancy
O O1 0.2961(2) 0.00552(10) 0.13187(4) 0.0190(2) Uani d . 1
O O2 0.05890(18) -0.11704(10) 0.10508(4) 0.0180(2) Uani d . 1
O O3 -0.75262(19) -0.23661(10) 0.44792(4) 0.0203(2) Uani d . 1
O O4 -0.91111(19) -0.13808(11) 0.39653(5) 0.0232(3) Uani d . 1
O O5 -0.2838(2) -0.17083(12) 0.44088(5) 0.0239(3) Uani d . 1
O O6 0.2271(2) 0.04408(10) 0.04040(4) 0.0211(3) Uani d . 1
O O7 0.5386(2) -0.25688(10) 0.10018(4) 0.0216(3) Uani d . 1
C C1 -0.3146(3) 0.03003(14) 0.30344(6) 0.0188(3) Uani d . 1
C C2 -0.3396(3) 0.11765(14) 0.27032(6) 0.0221(3) Uani d . 1
H H2A -0.3273 0.1829 0.2861 0.027 Uiso calc R 1
H H2B -0.4749 0.1145 0.2566 0.027 Uiso calc R 1
C C3 -0.1739(3) 0.11012(13) 0.23350(6) 0.0207(3) Uani d . 1
H H3A -0.0395 0.1203 0.2470 0.025 Uiso calc R 1
H H3B -0.1954 0.1641 0.2113 0.025 Uiso calc R 1
C C4 -0.1804(3) 0.00477(12) 0.20994(5) 0.0154(3) Uani d . 1
H H4A -0.3218 -0.0010 0.1987 0.018 Uiso calc R 1
C C5 -0.0455(3) -0.00013(13) 0.16631(5) 0.0156(3) Uani d . 1
C C6 0.1867(3) 0.01703(14) 0.17365(6) 0.0179(3) Uani d . 1
H H6A 0.2096 0.0857 0.1857 0.021 Uiso calc R 1
H H6B 0.2379 -0.0324 0.1956 0.021 Uiso calc R 1
C C7 0.2687(2) -0.09577(13) 0.11437(6) 0.0171(3) Uani d . 1
H H7A 0.3206 -0.1460 0.1364 0.021 Uiso calc R 1
C C8 -0.0728(2) -0.10685(13) 0.14421(5) 0.0164(3) Uani d . 1
H H8A -0.2146 -0.1099 0.1331 0.020 Uiso calc R 1
C C9 -0.0468(3) -0.19657(13) 0.17701(6) 0.0186(3) Uani d . 1
H H9A 0.0940 -0.1984 0.1878 0.022 Uiso calc R 1
H H9B -0.0741 -0.2608 0.1613 0.022 Uiso calc R 1
C C10 -0.1930(3) -0.18636(12) 0.21728(6) 0.0176(3) Uani d . 1
H H10A -0.1740 -0.2449 0.2373 0.021 Uiso calc R 1
H H10B -0.3337 -0.1879 0.2064 0.021 Uiso calc R 1
C C11 -0.1584(2) -0.08632(12) 0.24422(5) 0.0145(3) Uani d . 1
C C12 -0.3308(2) -0.07453(13) 0.28083(6) 0.0159(3) Uani d . 1
H H12A -0.4615 -0.0743 0.2643 0.019 Uiso calc R 1
C C13 -0.3444(3) -0.16423(14) 0.31478(6) 0.0183(3) Uani d . 1
H H13A -0.3468 -0.2290 0.2983 0.022 Uiso calc R 1
H H13B -0.2232 -0.1639 0.3339 0.022 Uiso calc R 1
C C14 -0.5323(3) -0.15662(13) 0.34375(6) 0.0175(3) Uani d . 1
H H14A -0.6450 -0.1233 0.3311 0.021 Uiso calc R 1
C C15 -0.5564(2) -0.19234(13) 0.38577(6) 0.0160(3) Uani d . 1
C C16 -0.4091(3) -0.24461(14) 0.41797(6) 0.0177(3) Uani d . 1
H H16A -0.3262 -0.2973 0.4027 0.021 Uiso calc R 1
C C17 -0.5579(3) -0.29206(14) 0.45230(6) 0.0200(3) Uani d . 1
H H17A -0.5775 -0.3648 0.4460 0.024 Uiso calc R 1
H H17B -0.5040 -0.2849 0.4828 0.024 Uiso calc R 1
C C18 -0.7570(3) -0.18425(13) 0.40881(6) 0.0178(3) Uani d . 1
C C19 0.3862(3) -0.10678(14) 0.07061(6) 0.0177(3) Uani d . 1
C C20 0.3590(3) -0.03773(13) 0.03481(6) 0.0181(3) Uani d . 1
C C21 0.4698(3) -0.04796(15) -0.00551(6) 0.0212(3) Uani d . 1
H H21A 0.4535 -0.0004 -0.0288 0.025 Uiso calc R 1
C C22 0.6045(3) -0.13018(15) -0.01028(6) 0.0228(3) Uani d . 1
H H22A 0.6781 -0.1375 -0.0371 0.027 Uiso calc R 1
C C23 0.6316(3) -0.20181(15) 0.02417(6) 0.0216(3) Uani d . 1
H H23A 0.7211 -0.2570 0.0204 0.026 Uiso calc R 1
C C24 0.5226(3) -0.18967(14) 0.06447(6) 0.0185(3) Uani d . 1
C C25 -0.1214(3) 0.08112(15) 0.13246(6) 0.0228(3) Uani d . 1
H H25A -0.0598 0.0688 0.1034 0.034 Uiso calc R 1
H H25B -0.0837 0.1485 0.1430 0.034 Uiso calc R 1
H H25C -0.2684 0.0768 0.1298 0.034 Uiso calc R 1
C C26 0.0504(3) -0.09003(14) 0.26891(6) 0.0193(3) Uani d . 1
H H26A 0.0379 -0.1313 0.2958 0.029 Uiso calc R 1
H H26B 0.0912 -0.0214 0.2771 0.029 Uiso calc R 1
H H26C 0.1521 -0.1197 0.2493 0.029 Uiso calc R 1
C C27 -0.2686(3) 0.04575(15) 0.34674(6) 0.0255(4) Uani d . 1
H H27A -0.2630 0.1210 0.3576 0.031 Uiso d R 1
H H27B -0.2540 -0.0114 0.3677 0.031 Uiso d R 1
C C28 0.0497(3) 0.04028(16) 0.01169(7) 0.0268(4) Uani d . 1
H H28A -0.0326 0.1007 0.0165 0.040 Uiso calc R 1
H H28B -0.0297 -0.0200 0.0187 0.040 Uiso calc R 1
H H28C 0.0926 0.0376 -0.0194 0.040 Uiso calc R 1
C C29 0.6697(3) -0.34415(15) 0.09405(7) 0.0261(4) Uani d . 1
H H29A 0.6690 -0.3854 0.1211 0.039 Uiso calc R 1
H H29B 0.8073 -0.3212 0.0880 0.039 Uiso calc R 1
H H29C 0.6209 -0.3846 0.0690 0.039 Uiso calc R 1
H H5A -0.166(6) -0.160(3) 0.4243(10) 0.064(10) Uiso d . 1

loop_
_atom_site_aniso_label
_atom_site_aniso_U_11
_atom_site_aniso_U_22
_atom_site_aniso_U_33
_atom_site_aniso_U_12
_atom_site_aniso_U_13
_atom_site_aniso_U_23
O1 0.0177(5) 0.0214(6) 0.0180(6) -0.0041(5) 0.0030(4) -0.0028(5)
O2 0.0148(5) 0.0232(6) 0.0160(5) -0.0036(4) 0.0013(4) -0.0023(5)
O3 0.0146(5) 0.0284(6) 0.0179(5) 0.0001(5) 0.0015(5) 0.0040(5)
O4 0.0139(5) 0.0298(7) 0.0258(7) 0.0017(5) 0.0013(5) 0.0047(5)
O5 0.0142(5) 0.0381(7) 0.0194(6) -0.0055(5) 0.0006(5) -0.0043(5)
O6 0.0200(6) 0.0230(6) 0.0204(6) 0.0012(5) -0.0027(5) -0.0014(5)
O7 0.0228(6) 0.0206(6) 0.0215(6) 0.0036(5) 0.0029(5) 0.0013(5)
C1 0.0157(7) 0.0203(8) 0.0205(8) -0.0003(6) 0.0036(6) -0.0011(6)
C2 0.0243(8) 0.0174(7) 0.0248(9) 0.0014(6) 0.0048(7) -0.0013(6)
C3 0.0239(8) 0.0158(7) 0.0225(8) -0.0014(6) 0.0036(6) -0.0013(6)
C4 0.0144(6) 0.0153(7) 0.0166(7) 0.0008(5) 0.0010(5) 0.0005(5)
C5 0.0148(6) 0.0163(7) 0.0157(7) -0.0004(6) 0.0000(5) 0.0018(5)
C6 0.0170(7) 0.0203(7) 0.0164(7) -0.0037(6) 0.0017(6) -0.0028(6)
C7 0.0144(6) 0.0189(7) 0.0180(7) -0.0009(6) -0.0003(6) -0.0007(6)
C8 0.0139(6) 0.0208(7) 0.0144(7) -0.0018(5) 0.0005(5) -0.0003(6)
C9 0.0205(7) 0.0168(7) 0.0184(7) -0.0005(6) 0.0034(6) -0.0008(6)
C10 0.0173(7) 0.0172(7) 0.0181(7) -0.0013(6) 0.0018(6) 0.0001(6)
C11 0.0123(6) 0.0157(7) 0.0156(7) 0.0004(5) -0.0002(5) 0.0008(5)
C12 0.0129(6) 0.0180(7) 0.0167(7) 0.0002(5) 0.0009(5) 0.0021(6)
C13 0.0154(7) 0.0216(7) 0.0179(7) 0.0002(6) 0.0020(6) 0.0027(6)
C14 0.0132(6) 0.0210(7) 0.0184(7) -0.0012(6) 0.0002(6) 0.0013(6)
C15 0.0117(6) 0.0188(7) 0.0175(7) -0.0012(5) 0.0004(5) -0.0001(6)
C16 0.0152(7) 0.0231(8) 0.0149(7) 0.0010(6) 0.0002(5) -0.0006(6)
C17 0.0159(7) 0.0260(8) 0.0180(8) 0.0003(6) -0.0008(6) 0.0047(6)
C18 0.0146(7) 0.0218(8) 0.0171(7) -0.0018(6) 0.0005(6) -0.0003(6)
C19 0.0149(6) 0.0225(8) 0.0158(7) -0.0019(6) 0.0001(5) -0.0008(6)
C20 0.0150(7) 0.0198(7) 0.0197(8) -0.0025(6) -0.0011(6) -0.0015(6)
C21 0.0204(8) 0.0263(8) 0.0169(7) -0.0040(7) 0.0005(6) 0.0018(6)
C22 0.0172(7) 0.0322(9) 0.0190(8) -0.0025(7) 0.0031(6) -0.0030(7)
C23 0.0171(7) 0.0265(8) 0.0213(8) -0.0001(6) 0.0020(6) -0.0027(7)
C24 0.0157(7) 0.0217(8) 0.0182(7) -0.0018(6) -0.0003(6) -0.0003(6)
C25 0.0235(8) 0.0246(8) 0.0203(8) 0.0033(7) 0.0017(7) 0.0067(7)
C26 0.0137(6) 0.0265(8) 0.0177(7) -0.0002(6) -0.0006(6) 0.0027(6)
C27 0.0282(9) 0.0255(9) 0.0227(9) -0.0035(7) 0.0040(7) -0.0036(7)
C28 0.0236(8) 0.0321(10) 0.0248(9) 0.0046(8) -0.0051(7) -0.0011(8)
C29 0.0251(8) 0.0236(8) 0.0296(10) 0.0051(7) 0.0002(7) -0.0014(7)

loop_
_atom_type_symbol
_atom_type_description
_atom_type_scat_dispersion_real
_atom_type_scat_dispersion_imag
_atom_type_scat_source
C C 0.0033 0.0000 'International Tables Vol C Tables 4.2.6.8 and 6.1.1.4'
H H 0.0000 0.0000 'International Tables Vol C Tables 4.2.6.8 and 6.1.1.4'
O O 0.0106 0.0000 'International Tables Vol C Tables 4.2.6.8 and 6.1.1.4'

loop_
_geom_angle_atom_site_label_1
_geom_angle_atom_site_label_2
_geom_angle_atom_site_label_3
_geom_angle
C7 O1 C6 110.28(12)
C7 O2 C8 113.43(12)
C18 O3 C17 110.13(13)
C16 O5 H5A 109(2)
C20 O6 C28 113.88(14)
C24 O7 C29 116.84(14)
C27 C1 C2 122.16(17)
C27 C1 C12 125.22(16)
C2 C1 C12 112.44(14)
C1 C2 C3 109.62(15)
C1 C2 H2A 109.7
C3 C2 H2A 109.7
C1 C2 H2B 109.7
C3 C2 H2B 109.7
H2A C2 H2B 108.2
C2 C3 C4 111.04(14)
C2 C3 H3A 109.4
C4 C3 H3A 109.4
C2 C3 H3B 109.4
C4 C3 H3B 109.4
H3A C3 H3B 108.0
C3 C4 C5 113.29(13)
C3 C4 C11 112.19(13)
C5 C4 C11 116.90(13)
C3 C4 H4A 104.3
C5 C4 H4A 104.3
C11 C4 H4A 104.3
C25 C5 C8 107.73(14)
C25 C5 C6 107.92(14)
C8 C5 C6 107.59(14)
C25 C5 C4 109.18(13)
C8 C5 C4 108.75(13)
C6 C5 C4 115.41(14)
O1 C6 C5 110.53(14)
O1 C6 H6A 109.5
C5 C6 H6A 109.5
O1 C6 H6B 109.5
C5 C6 H6B 109.5
H6A C6 H6B 108.1
O2 C7 O1 111.75(13)
O2 C7 C19 107.66(13)
O1 C7 C19 109.56(14)
O2 C7 H7A 109.3
O1 C7 H7A 109.3
C19 C7 H7A 109.3
O2 C8 C9 111.89(13)
O2 C8 C5 110.65(13)
C9 C8 C5 113.88(13)
O2 C8 H8A 106.6
C9 C8 H8A 106.6
C5 C8 H8A 106.6
C8 C9 C10 111.05(14)
C8 C9 H9A 109.4
C10 C9 H9A 109.4
C8 C9 H9B 109.4
C10 C9 H9B 109.4
H9A C9 H9B 108.0
C9 C10 C11 112.59(13)
C9 C10 H10A 109.1
C11 C10 H10A 109.1
C9 C10 H10B 109.1
C11 C10 H10B 109.1
H10A C10 H10B 107.8
C10 C11 C26 110.30(13)
C10 C11 C4 106.85(13)
C26 C11 C4 114.23(13)
C10 C11 C12 109.55(13)
C26 C11 C12 107.91(13)
C4 C11 C12 107.93(12)
C1 C12 C13 113.23(14)
C1 C12 C11 110.00(13)
C13 C12 C11 114.65(13)
C1 C12 H12A 106.1
C13 C12 H12A 106.1
C11 C12 H12A 106.1
C14 C13 C12 111.70(14)
C14 C13 H13A 109.3
C12 C13 H13A 109.3
C14 C13 H13B 109.3
C12 C13 H13B 109.3
H13A C13 H13B 107.9
C15 C14 C13 127.23(15)
C15 C14 H14A 116.4
C13 C14 H14A 116.4
C14 C15 C18 120.52(15)
C14 C15 C16 131.86(15)
C18 C15 C16 107.61(14)
O5 C16 C15 111.03(15)
O5 C16 C17 108.47(14)
C15 C16 C17 101.34(13)
O5 C16 H16A 111.8
C15 C16 H16A 111.8
C17 C16 H16A 111.8
O3 C17 C16 106.92(13)
O3 C17 H17A 110.3
C16 C17 H17A 110.3
O3 C17 H17B 110.3
C16 C17 H17B 110.3
H17A C17 H17B 108.6
O4 C18 O3 121.42(15)
O4 C18 C15 128.56(15)
O3 C18 C15 110.02(14)
C20 C19 C24 118.24(15)
C20 C19 C7 121.54(15)
C24 C19 C7 120.19(15)
O6 C20 C19 118.94(15)
O6 C20 C21 119.81(16)
C19 C20 C21 121.19(16)
C22 C21 C20 119.00(17)
C22 C21 H21A 120.5
C20 C21 H21A 120.5
C21 C22 C23 121.36(17)
C21 C22 H22A 119.3
C23 C22 H22A 119.3
C22 C23 C24 119.00(17)
C22 C23 H23A 120.5
C24 C23 H23A 120.5
O7 C24 C23 123.06(16)
O7 C24 C19 115.77(15)
C23 C24 C19 121.16(16)
C5 C25 H25A 109.5
C5 C25 H25B 109.5
H25A C25 H25B 109.5
C5 C25 H25C 109.5
H25A C25 H25C 109.5
H25B C25 H25C 109.5
C11 C26 H26A 109.5
C11 C26 H26B 109.5
H26A C26 H26B 109.5
C11 C26 H26C 109.5
H26A C26 H26C 109.5
H26B C26 H26C 109.5
C1 C27 H27A 116.9
C1 C27 H27B 121.3
H27A C27 H27B 121.6
O6 C28 H28A 109.5
O6 C28 H28B 109.5
H28A C28 H28B 109.5
O6 C28 H28C 109.5
H28A C28 H28C 109.5
H28B C28 H28C 109.5
O7 C29 H29A 109.5
O7 C29 H29B 109.5
H29A C29 H29B 109.5
O7 C29 H29C 109.5
H29A C29 H29C 109.5
H29B C29 H29C 109.5

loop_
_geom_bond_atom_site_label_1
_geom_bond_atom_site_label_2
_geom_bond_distance
O1 C7 1.423(2)
O1 C6 1.432(2)
O2 C7 1.418(2)
O2 C8 1.4439(19)
O3 C18 1.340(2)
O3 C17 1.462(2)
O4 C18 1.222(2)
O5 C16 1.427(2)
O5 H5A 0.92(4)
O6 C20 1.374(2)
O6 C28 1.432(2)
O7 C24 1.372(2)
O7 C29 1.429(2)
C1 C27 1.328(3)
C1 C2 1.508(2)
C1 C12 1.515(2)
C2 C3 1.533(2)
C2 H2A 0.97
C2 H2B 0.97
C3 C4 1.534(2)
C3 H3A 0.97
C3 H3B 0.97
C4 C5 1.559(2)
C4 C11 1.562(2)
C4 H4A 0.98
C5 C25 1.534(2)
C5 C8 1.541(2)
C5 C6 1.541(2)
C6 H6A 0.97
C6 H6B 0.97
C7 C19 1.508(2)
C7 H7A 0.98
C8 C9 1.523(2)
C8 H8A 0.98
C9 C10 1.528(2)
C9 H9A 0.97
C9 H9B 0.97
C10 C11 1.539(2)
C10 H10A 0.97
C10 H10B 0.97
C11 C26 1.541(2)
C11 C12 1.565(2)
C12 C13 1.538(2)
C12 H12A 0.98
C13 C14 1.495(2)
C13 H13A 0.97
C13 H13B 0.97
C14 C15 1.333(2)
C14 H14A 0.93
C15 C18 1.475(2)
C15 C16 1.510(2)
C16 C17 1.530(2)
C16 H16A 0.98
C17 H17A 0.97
C17 H17B 0.97
C19 C20 1.397(2)
C19 C24 1.406(2)
C20 C21 1.398(2)
C21 C22 1.387(3)
C21 H21A 0.93
C22 C23 1.389(3)
C22 H22A 0.93
C23 C24 1.393(2)
C23 H23A 0.93
C25 H25A 0.96
C25 H25B 0.96
C25 H25C 0.96
C26 H26A 0.96
C26 H26B 0.96
C26 H26C 0.96
C27 H27A 1.03
C27 H27B 0.97
C28 H28A 0.96
C28 H28B 0.96
C28 H28C 0.96
C29 H29A 0.96
C29 H29B 0.96
C29 H29C 0.96

loop_
_geom_hbond_atom_site_label_D
_geom_hbond_atom_site_label_H
_geom_hbond_atom_site_label_A
_geom_hbond_site_symmetry_A
_geom_hbond_distance_DH
_geom_hbond_distance_HA
_geom_hbond_distance_DA
_geom_hbond_angle_DHA
_geom_hbond_publ_flag
C7 H7A O7 1_555 0.98 2.29 2.761(2) 109 y
C25 H25A O2 1_555 0.96 2.53 2.939(2) 106 y
O5 H5A O4 1_655 0.92(4) 1.87(4) 2.787(2) 174(3) y
C23 H23A Cg1 4_545 0.93 2.82 3.679(2) 154 y

loop_
_geom_torsion_atom_site_label_1
_geom_torsion_atom_site_label_2
_geom_torsion_atom_site_label_3
_geom_torsion_atom_site_label_4
_geom_torsion
C27 C1 C2 C3 116.39(19)
C12 C1 C2 C3 -58.99(19)
C1 C2 C3 C4 55.7(2)
C2 C3 C4 C5 168.86(14)
C2 C3 C4 C11 -56.10(19)
C3 C4 C5 C25 -59.68(18)
C11 C4 C5 C25 167.51(14)
C3 C4 C5 C8 -176.98(14)
C11 C4 C5 C8 50.21(18)
C3 C4 C5 C6 62.05(19)
C11 C4 C5 C6 -70.75(18)
C7 O1 C6 C5 -60.78(18)
C25 C5 C6 O1 -60.61(17)
C8 C5 C6 O1 55.38(18)
C4 C5 C6 O1 176.97(12)
C8 O2 C7 O1 -58.31(18)
C8 O2 C7 C19 -178.66(13)
C6 O1 C7 O2 61.22(17)
C6 O1 C7 C19 -179.55(13)
C7 O2 C8 C9 -74.39(17)
C7 O2 C8 C5 53.75(18)
C25 C5 C8 O2 65.15(17)
C6 C5 C8 O2 -50.98(17)
C4 C5 C8 O2 -176.63(12)
C25 C5 C8 C9 -167.80(14)
C6 C5 C8 C9 76.07(17)
C4 C5 C8 C9 -49.58(18)
O2 C8 C9 C10 -177.91(13)
C5 C8 C9 C10 55.69(18)
C8 C9 C10 C11 -59.46(18)
C9 C10 C11 C26 -68.59(18)
C9 C10 C11 C4 56.11(17)
C9 C10 C11 C12 172.78(13)
C3 C4 C11 C10 173.39(14)
C5 C4 C11 C10 -53.31(17)
C3 C4 C11 C26 -64.34(18)
C5 C4 C11 C26 68.96(18)
C3 C4 C11 C12 55.66(17)
C5 C4 C11 C12 -171.04(13)
C27 C1 C12 C13 15.0(3)
C2 C1 C12 C13 -169.75(14)
C27 C1 C12 C11 -114.7(2)
C2 C1 C12 C11 60.52(18)
C10 C11 C12 C1 -172.69(13)
C26 C11 C12 C1 67.20(16)
C4 C11 C12 C1 -56.71(16)
C10 C11 C12 C13 58.35(18)
C26 C11 C12 C13 -61.76(18)
C4 C11 C12 C13 174.33(13)
C1 C12 C13 C14 62.05(18)
C11 C12 C13 C14 -170.61(13)
C12 C13 C14 C15 -151.81(17)
C13 C14 C15 C18 -176.13(16)
C13 C14 C15 C16 3.6(3)
C14 C15 C16 O5 81.8(2)
C18 C15 C16 O5 -98.40(16)
C14 C15 C16 C17 -163.13(19)
C18 C15 C16 C17 16.64(18)
C18 O3 C17 C16 16.51(18)
O5 C16 C17 O3 97.21(16)
C15 C16 C17 O3 -19.72(17)
C17 O3 C18 O4 174.77(16)
C17 O3 C18 C15 -5.52(18)
C14 C15 C18 O4 -8.3(3)
C16 C15 C18 O4 171.88(18)
C14 C15 C18 O3 171.99(16)
C16 C15 C18 O3 -7.81(19)
O2 C7 C19 C20 68.1(2)
O1 C7 C19 C20 -53.6(2)
O2 C7 C19 C24 -109.91(17)
O1 C7 C19 C24 128.37(16)
C28 O6 C20 C19 -114.51(18)
C28 O6 C20 C21 68.3(2)
C24 C19 C20 O6 -179.58(15)
C7 C19 C20 O6 2.3(2)
C24 C19 C20 C21 -2.4(2)
C7 C19 C20 C21 179.46(16)
O6 C20 C21 C22 179.04(16)
C19 C20 C21 C22 1.9(3)
C20 C21 C22 C23 -0.3(3)
C21 C22 C23 C24 -0.8(3)
C29 O7 C24 C23 -1.9(2)
C29 O7 C24 C19 177.44(16)
C22 C23 C24 O7 179.56(16)
C22 C23 C24 C19 0.2(3)
C20 C19 C24 O7 -178.03(15)
C7 C19 C24 O7 0.1(2)
C20 C19 C24 C23 1.4(3)
C7 C19 C24 C23 179.48(16)

loop_
_cod_related_entry_id
_cod_related_entry_database
_cod_related_entry_code
1 ChemSpider 30655105
